data_4035724
loop_
_publ_author_name
'Ahmad, Tanveer'
'Qiu, Sheng-Qi'
'Xu, Yun-He'
'Loh, Teck-Peng'

_publ_section_title
;
 Palladium-Catalyzed One-Pot Highly Regioselective 6- Endo Cyclization and
 Alkylation of Enynoates: Synthesis of 2-Alkanone Pyrones.
;
_journal_issue 21
_journal_name_full 'The Journal of organic chemistry'
_journal_page_first 13414
_journal_page_last 13426
_journal_paper_doi 10.1021/acs.joc.8b02198
_journal_volume 83
_journal_year 2018
_chemical_formula_sum 'C16 H16 O3'
_chemical_formula_weight 256.29
_space_group_crystal_system monoclinic
_space_group_IT_number 14
_space_group_name_Hall '-P 2ybc'
_space_group_name_H-M_alt 'P 1 21/c 1'
_atom_sites_solution_hydrogens geom
_audit_creation_method SHELXL-2013
_cell_angle_alpha 90
_cell_angle_beta 108.431(2)
_cell_angle_gamma 90
_cell_formula_units_Z 4
_cell_length_a 13.4563(3)
_cell_length_b 11.6667(2)
_cell_length_c 9.5707(2)
_cell_measurement_reflns_used 3022
_cell_measurement_temperature 291(2)
_cell_measurement_theta_max 71.1930
_cell_measurement_theta_min 5.1170
_cell_volume 1425.44(5)
_computing_cell_refinement 'CrysAlisPro (Rigaku OD, 2015)'
_computing_data_collection 'CrysAlisPro (Rigaku OD, 2015)'
_computing_data_reduction 'CrysAlisPro (Rigaku OD, 2015)'
_computing_molecular_graphics 'Ortep-3 (L. J. Farrugia, 2001)'
_computing_publication_material SHELXL-97
_computing_structure_refinement 'SHELXL-97 (Sheldrick, 1997)'
_computing_structure_solution 'SHELXS-97 (Sheldrick, 1997)'
_diffrn_ambient_temperature 291(2)
_diffrn_detector_area_resol_mean 5.2169
_diffrn_measured_fraction_theta_full 0.995
_diffrn_measured_fraction_theta_max 0.970
_diffrn_measurement_device_type 'SuperNova, Dual, Cu at zero, AtlasS2'
_diffrn_measurement_method '\w scans'
_diffrn_radiation_type CuK\a
_diffrn_radiation_wavelength 1.54184
_diffrn_reflns_av_R_equivalents 0.0123
_diffrn_reflns_av_unetI/netI 0.0161
_diffrn_reflns_Laue_measured_fraction_full 0.995
_diffrn_reflns_Laue_measured_fraction_max 0.970
_diffrn_reflns_limit_h_max 16
_diffrn_reflns_limit_h_min -16
_diffrn_reflns_limit_k_max 13
_diffrn_reflns_limit_k_min -14
_diffrn_reflns_limit_l_max 7
_diffrn_reflns_limit_l_min -11
_diffrn_reflns_number 5180
_diffrn_reflns_point_group_measured_fraction_full 0.995
_diffrn_reflns_point_group_measured_fraction_max 0.970
_diffrn_reflns_theta_full 67.684
_diffrn_reflns_theta_max 71.319
_diffrn_reflns_theta_min 3.462
_diffrn_source 'micro-focus sealed X-ray tube'
_exptl_absorpt_coefficient_mu 0.662
_exptl_absorpt_correction_T_max 1.00000
_exptl_absorpt_correction_T_min 0.64530
_exptl_absorpt_correction_type multi-scan
_exptl_absorpt_process_details
;
CrysAlisPro 1.171.38.46 (Rigaku Oxford Diffraction, 2015)
Empirical absorption correction using spherical harmonics,
 implemented in SCALE3 ABSPACK scaling algorithm.
;
_exptl_crystal_colour colorless
_exptl_crystal_density_diffrn 1.194
_exptl_crystal_description block
_exptl_crystal_F_000 544
_exptl_crystal_size_max 0.250
_exptl_crystal_size_mid 0.220
_exptl_crystal_size_min 0.210
_refine_diff_density_max 0.188
_refine_diff_density_min -0.151
_refine_diff_density_rms 0.032
_refine_ls_extinction_coef 0.0030(5)
_refine_ls_extinction_expression Fc^*^=kFc[1+0.001xFc^2^\l^3^/sin(2\q)]^-1/4^
_refine_ls_extinction_method SHELXL
_refine_ls_goodness_of_fit_ref 1.068
_refine_ls_hydrogen_treatment constr
_refine_ls_matrix_type full
_refine_ls_number_parameters 175
_refine_ls_number_reflns 2686
_refine_ls_number_restraints 0
_refine_ls_restrained_S_all 1.068
_refine_ls_R_factor_all 0.0494
_refine_ls_R_factor_gt 0.0424
_refine_ls_shift/su_max 0.000
_refine_ls_shift/su_mean 0.000
_refine_ls_structure_factor_coef Fsqd
_refine_ls_weighting_details 'w=1/[\s^2^(Fo^2^)+(0.0641P)^2^+0.1961P] where P=(Fo^2^+2Fc^2^)/3'
_refine_ls_weighting_scheme calc
_refine_ls_wR_factor_gt 0.1194
_refine_ls_wR_factor_ref 0.1257
_reflns_Friedel_coverage 0.000
_reflns_number_gt 2263
_reflns_number_total 2686
_reflns_threshold_expression 'I > 2\s(I)'
_cod_data_source_file jo8b02198_si_002.cif
_cod_data_source_block shelxl
_cod_original_sg_symbol_H-M 'P 21/c'
_cod_database_code 4035724
_shelx_space_group_comment
;
The symmetry employed for this shelxl refinement is uniquely defined
by the following loop, which should always be used as a source of
symmetry information in preference to the above space-group names.
They are only intended as comments.
;
_shelx_estimated_absorpt_t_min 0.852
_shelx_estimated_absorpt_t_max 0.873
_shelxl_version_number 2013-4

loop_
_space_group_symop_operation_xyz
'x, y, z'
'-x, y+1/2, -z+1/2'
'-x, -y, -z'
'x, -y-1/2, z-1/2'

loop_
_atom_site_label
_atom_site_type_symbol
_atom_site_fract_x
_atom_site_fract_y
_atom_site_fract_z
_atom_site_U_iso_or_equiv
_atom_site_adp_type
_atom_site_occupancy
_atom_site_site_symmetry_order
_atom_site_calc_flag
_atom_site_refinement_flags_posn
_atom_site_refinement_flags_adp
O1 O 0.97728(7) 0.48641(8) 0.24585(11) 0.0506(3) Uani 1 1 d . .
C5 C 0.88152(10) 0.52308(12) 0.25162(15) 0.0467(3) Uani 1 1 d . .
O2 O 1.14938(9) 0.49497(11) 0.31330(14) 0.0721(4) Uani 1 1 d . .
C1 C 1.07063(11) 0.53566(13) 0.32754(16) 0.0513(3) Uani 1 1 d . .
C4 C 0.87358(11) 0.61093(12) 0.33949(15) 0.0478(3) Uani 1 1 d . .
C3 C 0.96907(12) 0.66615(12) 0.42622(15) 0.0514(3) Uani 1 1 d . .
C2 C 1.06202(12) 0.62957(13) 0.41781(15) 0.0539(4) Uani 1 1 d . .
H2 H 1.1227 0.6671 0.4730 0.065 Uiso 1 1 calc R U
C12 C 0.76841(12) 0.65620(14) 0.34029(18) 0.0589(4) Uani 1 1 d . .
H12A H 0.7752 0.6864 0.4373 0.071 Uiso 1 1 calc R U
H12B H 0.7186 0.5934 0.3210 0.071 Uiso 1 1 calc R U
C6 C 0.79747(12) 0.45618(13) 0.14664(17) 0.0544(4) Uani 1 1 d . .
C13 C 0.72639(12) 0.74939(14) 0.22676(17) 0.0560(4) Uani 1 1 d . .
H13A H 0.7803 0.8071 0.2382 0.067 Uiso 1 1 calc R U
H13B H 0.7116 0.7164 0.1293 0.067 Uiso 1 1 calc R U
O3 O 0.59059(10) 0.77970(15) 0.32941(16) 0.0925(5) Uani 1 1 d . .
C14 C 0.62940(12) 0.80621(14) 0.23708(17) 0.0585(4) Uani 1 1 d . .
C7 C 0.79830(13) 0.44399(14) 0.00306(18) 0.0603(4) Uani 1 1 d . .
H7 H 0.8517 0.4777 -0.0250 0.072 Uiso 1 1 calc R U
C15 C 0.58240(15) 0.89650(18) 0.1250(2) 0.0808(5) Uani 1 1 d . .
H15A H 0.6358 0.9498 0.1210 0.121 Uiso 1 1 calc R U
H15B H 0.5287 0.9363 0.1518 0.121 Uiso 1 1 calc R U
H15C H 0.5525 0.8614 0.0302 0.121 Uiso 1 1 calc R U
C16 C 0.96635(17) 0.76465(16) 0.5257(2) 0.0770(5) Uani 1 1 d . .
H16A H 0.9262 0.8263 0.4685 0.115 Uiso 1 1 calc R U
H16B H 1.0365 0.7904 0.5749 0.115 Uiso 1 1 calc R U
H16C H 0.9346 0.7403 0.5976 0.115 Uiso 1 1 calc R U
C8 C 0.72120(15) 0.38267(18) -0.0988(2) 0.0766(5) Uani 1 1 d . .
H8 H 0.7228 0.3754 -0.1948 0.092 Uiso 1 1 calc R U
C11 C 0.71802(15) 0.40318(19) 0.1867(2) 0.0790(6) Uani 1 1 d . .
H11 H 0.7169 0.4083 0.2832 0.095 Uiso 1 1 calc R U
C9 C 0.64262(17) 0.3327(2) -0.0589(2) 0.0954(7) Uani 1 1 d . .
H9 H 0.5904 0.2916 -0.1278 0.114 Uiso 1 1 calc R U
C10 C 0.64055(18) 0.3428(2) 0.0830(3) 0.1021(8) Uani 1 1 d . .
H10 H 0.5866 0.3089 0.1096 0.123 Uiso 1 1 calc R U

loop_
_atom_site_aniso_label
_atom_site_aniso_U_11
_atom_site_aniso_U_22
_atom_site_aniso_U_33
_atom_site_aniso_U_23
_atom_site_aniso_U_13
_atom_site_aniso_U_12
O1 0.0513(6) 0.0498(5) 0.0555(6) -0.0026(4) 0.0238(4) 0.0042(4)
C5 0.0482(7) 0.0488(7) 0.0482(7) 0.0077(6) 0.0228(6) 0.0035(6)
O2 0.0541(6) 0.0820(8) 0.0868(8) -0.0028(6) 0.0319(6) 0.0138(6)
C1 0.0490(7) 0.0553(8) 0.0524(8) 0.0066(6) 0.0201(6) 0.0048(6)
C4 0.0536(8) 0.0493(7) 0.0476(7) 0.0094(6) 0.0258(6) 0.0071(6)
C3 0.0662(9) 0.0482(7) 0.0438(7) 0.0047(6) 0.0231(6) 0.0060(6)
C2 0.0544(8) 0.0564(8) 0.0500(8) 0.0000(6) 0.0150(6) -0.0001(6)
C12 0.0606(9) 0.0650(9) 0.0622(9) 0.0124(7) 0.0353(7) 0.0136(7)
C6 0.0527(8) 0.0539(8) 0.0581(8) 0.0057(7) 0.0196(6) -0.0033(6)
C13 0.0528(8) 0.0634(9) 0.0565(8) 0.0089(7) 0.0240(6) 0.0071(7)
O3 0.0712(8) 0.1296(12) 0.0913(9) 0.0287(9) 0.0465(7) 0.0367(8)
C14 0.0472(8) 0.0682(9) 0.0593(8) 0.0006(7) 0.0157(7) 0.0053(7)
C7 0.0651(9) 0.0581(9) 0.0611(9) -0.0010(7) 0.0250(7) -0.0080(7)
C15 0.0687(11) 0.0787(12) 0.0874(13) 0.0145(10) 0.0138(9) 0.0184(9)
C16 0.0961(14) 0.0672(11) 0.0725(11) -0.0180(9) 0.0335(10) 0.0059(9)
C8 0.0801(12) 0.0835(12) 0.0622(10) -0.0051(9) 0.0170(9) -0.0165(10)
C11 0.0733(11) 0.0970(14) 0.0701(11) 0.0065(10) 0.0277(9) -0.0261(10)
C9 0.0801(13) 0.1148(17) 0.0817(13) -0.0072(12) 0.0121(11) -0.0365(13)
C10 0.0799(13) 0.132(2) 0.0959(15) -0.0010(14) 0.0304(11) -0.0493(14)

loop_
_atom_type_symbol
_atom_type_description
_atom_type_scat_dispersion_real
_atom_type_scat_dispersion_imag
_atom_type_scat_source
C C 0.0181 0.0091 'International Tables Vol C Tables 4.2.6.8 and 6.1.1.4'
H H 0.0000 0.0000 'International Tables Vol C Tables 4.2.6.8 and 6.1.1.4'
O O 0.0492 0.0322 'International Tables Vol C Tables 4.2.6.8 and 6.1.1.4'

loop_
_geom_angle_atom_site_label_1
_geom_angle_atom_site_label_2
_geom_angle_atom_site_label_3
_geom_angle
C5 O1 C1 123.04(11)
C4 C5 O1 121.36(13)
C4 C5 C6 129.07(13)
O1 C5 C6 109.52(11)
O2 C1 O1 116.57(14)
O2 C1 C2 127.89(15)
O1 C1 C2 115.54(12)
C5 C4 C3 117.75(12)
C5 C4 C12 121.74(14)
C3 C4 C12 120.38(13)
C2 C3 C4 119.93(13)
C2 C3 C16 119.33(15)
C4 C3 C16 120.75(14)
C3 C2 C1 122.37(14)
C3 C2 H2 118.8
C1 C2 H2 118.8
C4 C12 C13 112.62(11)
C4 C12 H12A 109.1
C13 C12 H12A 109.1
C4 C12 H12B 109.1
C13 C12 H12B 109.1
H12A C12 H12B 107.8
C7 C6 C11 118.45(15)
C7 C6 C5 119.00(13)
C11 C6 C5 122.54(14)
C14 C13 C12 114.00(12)
C14 C13 H13A 108.8
C12 C13 H13A 108.8
C14 C13 H13B 108.8
C12 C13 H13B 108.8
H13A C13 H13B 107.6
O3 C14 C15 121.75(15)
O3 C14 C13 121.77(15)
C15 C14 C13 116.47(14)
C8 C7 C6 120.98(15)
C8 C7 H7 119.5
C6 C7 H7 119.5
C14 C15 H15A 109.5
C14 C15 H15B 109.5
H15A C15 H15B 109.5
C14 C15 H15C 109.5
H15A C15 H15C 109.5
H15B C15 H15C 109.5
C3 C16 H16A 109.5
C3 C16 H16B 109.5
H16A C16 H16B 109.5
C3 C16 H16C 109.5
H16A C16 H16C 109.5
H16B C16 H16C 109.5
C9 C8 C7 120.07(18)
C9 C8 H8 120.0
C7 C8 H8 120.0
C10 C11 C6 119.94(18)
C10 C11 H11 120.0
C6 C11 H11 120.0
C8 C9 C10 120.02(19)
C8 C9 H9 120.0
C10 C9 H9 120.0
C9 C10 C11 120.52(18)
C9 C10 H10 119.7
C11 C10 H10 119.7

loop_
_geom_bond_atom_site_label_1
_geom_bond_atom_site_label_2
_geom_bond_distance
O1 C5 1.3753(16)
O1 C1 1.3778(18)
C5 C4 1.351(2)
C5 C6 1.476(2)
O2 C1 1.2076(17)
C1 C2 1.423(2)
C4 C3 1.443(2)
C4 C12 1.5129(19)
C3 C2 1.348(2)
C3 C16 1.500(2)
C2 H2 0.9300
C12 C13 1.515(2)
C12 H12A 0.9700
C12 H12B 0.9700
C6 C7 1.385(2)
C6 C11 1.390(2)
C13 C14 1.495(2)
C13 H13A 0.9700
C13 H13B 0.9700
O3 C14 1.200(2)
C14 C15 1.494(2)
C7 C8 1.378(2)
C7 H7 0.9300
C15 H15A 0.9600
C15 H15B 0.9600
C15 H15C 0.9600
C16 H16A 0.9600
C16 H16B 0.9600
C16 H16C 0.9600
C8 C9 1.364(3)
C8 H8 0.9300
C11 C10 1.383(3)
C11 H11 0.9300
C9 C10 1.372(3)
C9 H9 0.9300
C10 H10 0.9300

loop_
_geom_torsion_atom_site_label_1
_geom_torsion_atom_site_label_2
_geom_torsion_atom_site_label_3
_geom_torsion_atom_site_label_4
_geom_torsion
C1 O1 C5 C4 -0.09(19)
C1 O1 C5 C6 177.51(11)
C5 O1 C1 O2 179.49(12)
C5 O1 C1 C2 -1.09(19)
O1 C5 C4 C3 0.69(19)
C6 C5 C4 C3 -176.41(13)
O1 C5 C4 C12 176.52(12)
C6 C5 C4 C12 -0.6(2)
C5 C4 C3 C2 -0.03(19)
C12 C4 C3 C2 -175.93(12)
C5 C4 C3 C16 179.70(14)
C12 C4 C3 C16 3.8(2)
C4 C3 C2 C1 -1.2(2)
C16 C3 C2 C1 179.04(14)
O2 C1 C2 C3 -178.90(15)
O1 C1 C2 C3 1.7(2)
C5 C4 C12 C13 -88.59(17)
C3 C4 C12 C13 87.14(17)
C4 C5 C6 C7 127.86(16)
O1 C5 C6 C7 -49.51(18)
C4 C5 C6 C11 -53.1(2)
O1 C5 C6 C11 129.48(17)
C4 C12 C13 C14 -172.74(14)
C12 C13 C14 O3 0.9(3)
C12 C13 C14 C15 -178.21(16)
C11 C6 C7 C8 1.2(3)
C5 C6 C7 C8 -179.75(16)
C6 C7 C8 C9 -0.1(3)
C7 C6 C11 C10 -1.8(3)
C5 C6 C11 C10 179.2(2)
C7 C8 C9 C10 -0.3(4)
C8 C9 C10 C11 -0.3(4)
C6 C11 C10 C9 1.4(4)
